data_1564006
loop_
_publ_author_name
'He, Yuan-Chun'
'Wang, Yan'
'Zhao, Fang-Hua'
'Wang, Yu-Chen'
'Wang, Ke-Xin'
'Yang, Hong-Kun'
'Xu, Na'

_publ_section_title
;
 Syntheses, structures and properties of two Ni(II) coordination polymers
 based on an anionic ligand deprotonated
 5-((3-carboxyphenoxy)methyl)benzene-1,3-dioic acid and different neutral
 ligands
;
_journal_name_full 'Inorganica Chimica Acta'
_journal_page_first 119930
_journal_paper_doi 10.1016/j.ica.2020.119930
_journal_volume 513
_journal_year 2020
_chemical_formula_moiety 'C31 H36 N6 Ni1.50 O10'
_chemical_formula_sum 'C31 H36 N6 Ni1.5 O10'
_chemical_formula_weight 740.72
_space_group_crystal_system triclinic
_space_group_IT_number 2
_space_group_name_Hall '-P 1'
_space_group_name_H-M_alt 'P -1'
_atom_sites_solution_hydrogens geom
_atom_sites_solution_primary direct
_atom_sites_solution_secondary difmap
_audit_creation_method SHELXL-97
_cell_angle_alpha 66.246(5)
_cell_angle_beta 69.905(4)
_cell_angle_gamma 66.909(4)
_cell_formula_units_Z 2
_cell_length_a 10.9130(5)
_cell_length_b 13.3040(6)
_cell_length_c 14.6720(8)
_cell_measurement_reflns_used 5118
_cell_measurement_temperature 293(2)
_cell_measurement_theta_max 28.0330
_cell_measurement_theta_min 3.9970
_cell_volume 1749.39(17)
_computing_cell_refinement CrysAlis
_computing_data_collection 'CrysAlis (Oxford Diffraction, 2006)'
_computing_data_reduction CrysAlis
_computing_structure_refinement 'SHELXL-97 (Sheldrick, 2008)'
_computing_structure_solution 'SHELXL-97 (Sheldrick, 2008)'
_diffrn_ambient_temperature 293(2)
_diffrn_detector_area_resol_mean 10.0
_diffrn_measured_fraction_theta_full 0.998
_diffrn_measured_fraction_theta_max 0.998
_diffrn_measurement_device_type 'Oxford Diffraction Gemini R Ultra'
_diffrn_measurement_method '\w scan'
_diffrn_radiation_monochromator graphite
_diffrn_radiation_source 'fine-focus sealed tube'
_diffrn_radiation_type MoK\a
_diffrn_radiation_wavelength 0.71069
_diffrn_reflns_av_R_equivalents 0.0250
_diffrn_reflns_av_sigmaI/netI 0.0442
_diffrn_reflns_limit_h_max 13
_diffrn_reflns_limit_h_min -13
_diffrn_reflns_limit_k_max 16
_diffrn_reflns_limit_k_min -15
_diffrn_reflns_limit_l_max 16
_diffrn_reflns_limit_l_min -17
_diffrn_reflns_number 12641
_diffrn_reflns_theta_full 25.00
_diffrn_reflns_theta_max 25.35
_diffrn_reflns_theta_min 3.34
_exptl_absorpt_coefficient_mu 0.878
_exptl_absorpt_correction_T_max 0.8651
_exptl_absorpt_correction_T_min 0.8104
_exptl_absorpt_correction_type multi-scan
_exptl_absorpt_process_details
;
CrysAlis (Oxford Diffraction, 2006) 
;
_exptl_crystal_colour green
_exptl_crystal_density_diffrn 1.406
_exptl_crystal_density_method 'not measured'
_exptl_crystal_description block
_exptl_crystal_F_000 772
_exptl_crystal_size_max 0.25
_exptl_crystal_size_mid 0.18
_exptl_crystal_size_min 0.17
_refine_diff_density_max 0.988
_refine_diff_density_min -0.498
_refine_diff_density_rms 0.089
_refine_ls_extinction_method none
_refine_ls_goodness_of_fit_ref 1.067
_refine_ls_hydrogen_treatment mixed
_refine_ls_matrix_type full
_refine_ls_number_parameters 469
_refine_ls_number_reflns 6389
_refine_ls_number_restraints 6
_refine_ls_restrained_S_all 1.067
_refine_ls_R_factor_all 0.0790
_refine_ls_R_factor_gt 0.0594
_refine_ls_shift/su_max 0.000
_refine_ls_shift/su_mean 0.000
_refine_ls_structure_factor_coef Fsqd
_refine_ls_weighting_details 'calc w=1/[\s^2^(Fo^2^)+(0.1018P)^2^+1.6520P] where P=(Fo^2^+2Fc^2^)/3'
_refine_ls_weighting_scheme calc
_refine_ls_wR_factor_gt 0.1691
_refine_ls_wR_factor_ref 0.1866
_reflns_number_gt 4898
_reflns_number_total 6389
_reflns_threshold_expression >2\s(I)
_cod_data_source_file ICA-2020-513-119930.cif
_cod_data_source_block Ni1
_cod_original_cell_volume 1749.39(15)
_cod_original_formula_sum 'C31 H36 N6 Ni1.50 O10'
_cod_database_code 1564006

loop_
_symmetry_equiv_pos_as_xyz
'x, y, z'
'-x, -y, -z'

loop_
_atom_site_label
_atom_site_type_symbol
_atom_site_fract_x
_atom_site_fract_y
_atom_site_fract_z
_atom_site_U_iso_or_equiv
_atom_site_adp_type
_atom_site_occupancy
_atom_site_symmetry_multiplicity
_atom_site_calc_flag
_atom_site_refinement_flags
_atom_site_disorder_assembly
_atom_site_disorder_group
Ni1 Ni 0.5000 1.0000 0.0000 0.0376(2) Uani 1 2 d S . .
Ni2 Ni 0.14765(5) 0.45653(5) 0.30336(4) 0.0410(2) Uani 1 1 d . . .
C1 C 0.1227(4) 0.6493(4) 0.2963(3) 0.0422(10) Uani 1 1 d . . .
C2 C 0.1036(4) 0.7615(3) 0.3074(3) 0.0369(9) Uani 1 1 d . . .
C3 C -0.0078(4) 0.8043(3) 0.3782(3) 0.0354(9) Uani 1 1 d . . .
H3 H -0.0719 0.7646 0.4162 0.043 Uiso 1 1 calc R . .
C4 C -0.0230(4) 0.9056(3) 0.3922(3) 0.0344(9) Uani 1 1 d . . .
C5 C 0.0714(4) 0.9660(3) 0.3330(3) 0.0360(9) Uani 1 1 d . . .
H5 H 0.0606 1.0348 0.3415 0.043 Uiso 1 1 calc R . .
C6 C 0.1815(4) 0.9251(3) 0.2615(3) 0.0355(9) Uani 1 1 d . . .
C7 C 0.1971(4) 0.8217(4) 0.2501(3) 0.0384(9) Uani 1 1 d . . .
H7 H 0.2715 0.7928 0.2032 0.046 Uiso 1 1 calc R . .
C8 C 0.2808(4) 0.9923(4) 0.1928(3) 0.0406(10) Uani 1 1 d . . .
C9 C -0.1426(4) 0.9505(4) 0.4688(3) 0.0399(9) Uani 1 1 d . . .
H9A H -0.1777 0.8884 0.5196 0.048 Uiso 1 1 calc R . .
H9B H -0.1152 0.9843 0.5034 0.048 Uiso 1 1 calc R . .
C10 C -0.3913(4) 1.0628(4) 0.5756(3) 0.0491(11) Uani 1 1 d . . .
H10 H -0.3267 1.0081 0.6127 0.059 Uiso 1 1 calc R . .
C11 C -0.5165(5) 1.1225(5) 0.6252(4) 0.0595(13) Uani 1 1 d . . .
H11 H -0.5355 1.1062 0.6956 0.071 Uiso 1 1 calc R . .
C12 C -0.6120(5) 1.2055(5) 0.5707(4) 0.0530(12) Uani 1 1 d . . .
H12 H -0.6938 1.2469 0.6036 0.064 Uiso 1 1 calc R . .
C13 C -0.5843(4) 1.2264(4) 0.4655(3) 0.0400(9) Uani 1 1 d . . .
C14 C -0.4608(4) 1.1663(4) 0.4170(3) 0.0431(10) Uani 1 1 d . . .
H14 H -0.4425 1.1804 0.3469 0.052 Uiso 1 1 calc R . .
C15 C -0.3644(4) 1.0853(4) 0.4723(3) 0.0400(9) Uani 1 1 d . . .
C16 C -0.6872(4) 1.3146(4) 0.4060(3) 0.0410(10) Uani 1 1 d . . .
C17 C 0.2947(6) 0.9548(5) -0.0640(4) 0.0623(14) Uani 1 1 d . . .
H17 H 0.3236 0.8769 -0.0286 0.075 Uiso 1 1 calc R . .
C18 C 0.2700(5) 1.1325(4) -0.1220(4) 0.0585(13) Uani 1 1 d . . .
H18 H 0.2792 1.2039 -0.1348 0.070 Uiso 1 1 calc R . .
C19 C 0.1874(5) 1.1142(5) -0.1601(4) 0.0604(13) Uani 1 1 d . . .
H19 H 0.1305 1.1689 -0.2035 0.072 Uiso 1 1 calc R . .
C20 C 0.1583(9) 0.9356(6) -0.1590(5) 0.099(3) Uani 1 1 d . . .
H20A H 0.0884 0.9903 -0.1962 0.118 Uiso 1 1 calc R . .
H20B H 0.2348 0.9036 -0.2075 0.118 Uiso 1 1 calc R . .
C21 C 0.1059(7) 0.8456(5) -0.0860(5) 0.0788(18) Uani 1 1 d . . .
H21A H 0.0216 0.8777 -0.0427 0.095 Uiso 1 1 calc R . .
H21B H 0.1706 0.7942 -0.0432 0.095 Uiso 1 1 calc R . .
C22 C 0.0780(7) 0.7771(5) -0.1346(4) 0.0738(17) Uani 1 1 d . . .
H22A H 0.0280 0.8307 -0.1871 0.089 Uiso 1 1 calc R . .
H22B H 0.1648 0.7344 -0.1678 0.089 Uiso 1 1 calc R . .
C23 C -0.0008(8) 0.6943(6) -0.0625(5) 0.093(2) Uani 1 1 d . . .
H23A H -0.0857 0.7352 -0.0259 0.112 Uiso 1 1 calc R . .
H23B H -0.0233 0.6622 -0.1013 0.112 Uiso 1 1 calc R . .
C24 C 0.0541(7) 0.5882(5) 0.1101(4) 0.0704(15) Uani 1 1 d . . .
H24 H -0.0162 0.6386 0.1424 0.084 Uiso 1 1 calc R . .
C25 C 0.1845(7) 0.5113(6) -0.0051(5) 0.0809(18) Uani 1 1 d . . .
H25 H 0.2248 0.4956 -0.0669 0.097 Uiso 1 1 calc R . .
C26 C 0.2243(6) 0.4475(6) 0.0843(5) 0.0723(15) Uani 1 1 d . . .
H26 H 0.2967 0.3804 0.0948 0.087 Uiso 1 1 calc R . .
C27 C -0.1108(5) 0.4128(4) 0.4278(4) 0.0507(11) Uani 1 1 d . . .
H27 H -0.1264 0.4700 0.4551 0.061 Uiso 1 1 calc R . .
C28 C -0.0155(5) 0.2928(4) 0.3417(4) 0.0516(11) Uani 1 1 d . . .
H28 H 0.0476 0.2517 0.2981 0.062 Uiso 1 1 calc R . .
C29 C -0.1411(5) 0.2802(4) 0.3950(4) 0.0611(13) Uani 1 1 d . . .
H29 H -0.1795 0.2291 0.3946 0.073 Uiso 1 1 calc R . .
C30 C -0.3358(5) 0.3773(6) 0.5156(5) 0.0831(19) Uani 1 1 d . . .
H30A H -0.3297 0.3795 0.5791 0.100 Uiso 1 1 calc R . .
H30B H -0.3721 0.3149 0.5313 0.100 Uiso 1 1 calc R . .
C31 C -0.4292(5) 0.4877(6) 0.4657(5) 0.0815(18) Uani 1 1 d . . .
H31A H -0.4360 0.4848 0.4027 0.098 Uiso 1 1 calc R . .
H31B H -0.3915 0.5497 0.4487 0.098 Uiso 1 1 calc R . .
N1 N 0.1394(4) 0.4992(3) 0.1558(3) 0.0537(10) Uani 1 1 d . . .
N2 N 0.0770(5) 0.6009(4) 0.0108(3) 0.0628(11) Uani 1 1 d . . .
N3 N 0.3382(3) 1.0307(3) -0.0618(3) 0.0444(9) Uani 1 1 d . . .
N4 N 0.2043(4) 0.9994(4) -0.1220(3) 0.0591(11) Uani 1 1 d . . .
N5 N 0.0014(4) 0.3775(3) 0.3638(3) 0.0417(8) Uani 1 1 d . . .
N6 N -0.1999(4) 0.3565(4) 0.4490(3) 0.0571(11) Uani 1 1 d . . .
O1 O 0.0213(3) 0.6130(3) 0.3240(2) 0.0461(7) Uani 1 1 d . . .
O2 O 0.2395(3) 0.5915(3) 0.2630(3) 0.0554(8) Uani 1 1 d . . .
O3 O 0.3873(3) 0.9389(3) 0.1423(2) 0.0465(7) Uani 1 1 d . . .
O4 O 0.2506(4) 1.0941(3) 0.1896(3) 0.0614(9) Uani 1 1 d . . .
O5 O -0.6768(3) 1.3161(3) 0.3167(2) 0.0504(8) Uani 1 1 d . . .
O6 O -0.7848(3) 1.3852(3) 0.4441(2) 0.0494(8) Uani 1 1 d . . .
O7 O -0.2447(3) 1.0348(3) 0.4160(2) 0.0491(8) Uani 1 1 d . . .
O1W O 0.5840(3) 0.8316(3) -0.0086(3) 0.0563(8) Uani 1 1 d D . .
H1B H 0.619(5) 0.764(2) 0.034(3) 0.084 Uiso 1 1 d D . .
H1A H 0.622(5) 0.840(4) -0.0744(11) 0.084 Uiso 1 1 d D . .
O2W O -0.5429(9) 1.1734(7) 0.2057(6) 0.073(2) Uani 0.50 1 d PD . .
H2A H -0.570(12) 1.130(10) 0.188(9) 0.109 Uiso 0.50 1 d PD . .
H2B H -0.588(12) 1.183(12) 0.266(5) 0.109 Uiso 0.50 1 d PD . .
O3W O -0.4394(9) 1.3576(11) 0.1206(12) 0.177(8) Uani 0.50 1 d P . .
O4W O -0.4418(9) 1.3502(12) -0.0657(11) 0.193(6) Uani 0.67 1 d P . .
O5W O 0.4286(16) 1.3188(13) -0.1874(14) 0.122(6) Uani 0.33 1 d P . .

loop_
_atom_site_aniso_label
_atom_site_aniso_U_11
_atom_site_aniso_U_22
_atom_site_aniso_U_33
_atom_site_aniso_U_23
_atom_site_aniso_U_13
_atom_site_aniso_U_12
Ni1 0.0317(4) 0.0340(4) 0.0462(5) -0.0067(3) -0.0093(3) -0.0142(3)
Ni2 0.0383(3) 0.0327(3) 0.0497(4) -0.0118(3) -0.0144(2) -0.0052(2)
C1 0.042(2) 0.035(2) 0.045(2) -0.0084(19) -0.0109(19) -0.0101(19)
C2 0.032(2) 0.033(2) 0.043(2) -0.0083(18) -0.0129(17) -0.0067(17)
C3 0.0318(19) 0.030(2) 0.039(2) -0.0033(17) -0.0121(16) -0.0083(16)
C4 0.0318(19) 0.033(2) 0.032(2) -0.0032(17) -0.0139(16) -0.0039(16)
C5 0.038(2) 0.033(2) 0.038(2) -0.0091(17) -0.0149(17) -0.0080(17)
C6 0.0315(19) 0.040(2) 0.036(2) -0.0112(18) -0.0099(16) -0.0099(17)
C7 0.033(2) 0.037(2) 0.040(2) -0.0095(18) -0.0076(17) -0.0081(17)
C8 0.040(2) 0.048(3) 0.038(2) -0.008(2) -0.0105(18) -0.020(2)
C9 0.037(2) 0.040(2) 0.036(2) -0.0101(18) -0.0118(17) -0.0038(18)
C10 0.038(2) 0.057(3) 0.043(3) -0.014(2) -0.0125(19) -0.003(2)
C11 0.047(3) 0.079(4) 0.039(3) -0.019(3) -0.007(2) -0.005(2)
C12 0.035(2) 0.065(3) 0.053(3) -0.025(2) -0.003(2) -0.007(2)
C13 0.032(2) 0.040(2) 0.047(2) -0.0117(19) -0.0110(17) -0.0083(17)
C14 0.039(2) 0.044(2) 0.040(2) -0.0119(19) -0.0112(18) -0.0047(19)
C15 0.035(2) 0.042(2) 0.039(2) -0.0118(19) -0.0093(17) -0.0085(18)
C16 0.033(2) 0.039(2) 0.050(3) -0.015(2) -0.0096(18) -0.0074(18)
C17 0.078(4) 0.048(3) 0.072(3) 0.001(3) -0.046(3) -0.025(3)
C18 0.057(3) 0.045(3) 0.073(3) -0.014(3) -0.024(3) -0.011(2)
C19 0.056(3) 0.056(3) 0.065(3) -0.014(3) -0.028(2) -0.006(2)
C20 0.149(7) 0.094(5) 0.091(5) 0.003(4) -0.071(5) -0.068(5)
C21 0.107(5) 0.077(4) 0.068(4) 0.000(3) -0.046(3) -0.043(4)
C22 0.106(5) 0.063(4) 0.069(4) 0.001(3) -0.052(3) -0.035(3)
C23 0.128(6) 0.087(5) 0.085(4) 0.011(4) -0.070(4) -0.052(4)
C24 0.091(4) 0.056(3) 0.063(4) -0.012(3) -0.037(3) -0.009(3)
C25 0.094(5) 0.104(5) 0.053(3) -0.025(3) -0.010(3) -0.042(4)
C26 0.069(4) 0.074(4) 0.068(4) -0.027(3) -0.013(3) -0.012(3)
C27 0.050(3) 0.036(2) 0.065(3) -0.012(2) -0.020(2) -0.009(2)
C28 0.058(3) 0.043(3) 0.059(3) -0.014(2) -0.018(2) -0.017(2)
C29 0.064(3) 0.048(3) 0.079(4) -0.013(3) -0.027(3) -0.022(3)
C30 0.042(3) 0.070(4) 0.108(5) -0.012(4) -0.013(3) -0.006(3)
C31 0.046(3) 0.083(4) 0.090(5) -0.016(4) -0.006(3) -0.013(3)
N1 0.065(3) 0.047(2) 0.046(2) -0.0065(19) -0.0172(19) -0.018(2)
N2 0.084(3) 0.049(3) 0.060(3) -0.002(2) -0.033(2) -0.025(2)
N3 0.0382(19) 0.045(2) 0.052(2) -0.0095(17) -0.0134(16) -0.0161(16)
N4 0.065(3) 0.063(3) 0.060(3) -0.007(2) -0.033(2) -0.026(2)
N5 0.0416(19) 0.0337(19) 0.049(2) -0.0117(16) -0.0151(16) -0.0078(15)
N6 0.040(2) 0.048(2) 0.073(3) -0.005(2) -0.0170(19) -0.0127(18)
O1 0.0411(16) 0.0360(16) 0.0596(19) -0.0148(14) -0.0086(14) -0.0119(13)
O2 0.0362(16) 0.0438(19) 0.082(2) -0.0285(17) -0.0029(15) -0.0070(14)
O3 0.0385(16) 0.0432(18) 0.0473(18) -0.0059(14) -0.0019(13) -0.0164(14)
O4 0.068(2) 0.051(2) 0.066(2) -0.0227(18) 0.0051(17) -0.0315(18)
O5 0.0469(17) 0.0460(18) 0.0522(19) -0.0193(15) -0.0167(14) 0.0016(14)
O6 0.0412(16) 0.0485(19) 0.0543(19) -0.0199(16) -0.0143(14) -0.0019(14)
O7 0.0374(16) 0.055(2) 0.0371(16) -0.0129(14) -0.0109(13) 0.0056(14)
O1W 0.055(2) 0.0405(19) 0.072(2) -0.0157(17) -0.0139(17) -0.0142(15)
O2W 0.089(6) 0.074(5) 0.069(5) -0.037(4) -0.009(4) -0.029(4)
O3W 0.052(5) 0.145(11) 0.236(15) 0.085(10) -0.062(7) -0.055(6)
O4W 0.087(6) 0.236(13) 0.297(15) -0.194(12) 0.075(8) -0.075(7)
O5W 0.110(11) 0.076(10) 0.150(14) 0.049(9) -0.072(10) -0.047(9)

loop_
_atom_type_symbol
_atom_type_description
_atom_type_scat_dispersion_real
_atom_type_scat_dispersion_imag
_atom_type_scat_source
C C 0.0033 0.0016 'International Tables Vol C Tables 4.2.6.8 and 6.1.1.4'
H H 0.0000 0.0000 'International Tables Vol C Tables 4.2.6.8 and 6.1.1.4'
N N 0.0061 0.0033 'International Tables Vol C Tables 4.2.6.8 and 6.1.1.4'
O O 0.0106 0.0060 'International Tables Vol C Tables 4.2.6.8 and 6.1.1.4'
Ni Ni 0.3393 1.1124 'International Tables Vol C Tables 4.2.6.8 and 6.1.1.4'

loop_
_geom_angle_atom_site_label_1
_geom_angle_atom_site_label_2
_geom_angle_atom_site_label_3
_geom_angle
_geom_angle_site_symmetry_1
_geom_angle_site_symmetry_3
O3 Ni1 O3 180.000(1) 2_675 .
O3 Ni1 N3 89.06(13) 2_675 2_675
O3 Ni1 N3 90.94(13) . 2_675
O3 Ni1 N3 90.94(13) 2_675 .
O3 Ni1 N3 89.06(13) . .
N3 Ni1 N3 180.000(1) 2_675 .
O3 Ni1 O1W 88.84(13) 2_675 2_675
O3 Ni1 O1W 91.16(13) . 2_675
N3 Ni1 O1W 91.74(14) 2_675 2_675
N3 Ni1 O1W 88.26(14) . 2_675
O3 Ni1 O1W 91.16(13) 2_675 .
O3 Ni1 O1W 88.84(13) . .
N3 Ni1 O1W 88.26(14) 2_675 .
N3 Ni1 O1W 91.74(14) . .
O1W Ni1 O1W 180.0 2_675 .
N5 Ni2 N1 95.83(15) . .
N5 Ni2 O1 95.85(13) . .
N1 Ni2 O1 96.28(15) . .
N5 Ni2 O5 101.20(14) . 1_645
N1 Ni2 O5 102.56(15) . 1_645
O1 Ni2 O5 153.02(12) . 1_645
N5 Ni2 O6 92.37(13) . 1_645
N1 Ni2 O6 163.67(15) . 1_645
O1 Ni2 O6 96.91(12) . 1_645
O5 Ni2 O6 61.88(12) 1_645 1_645
N5 Ni2 O2 157.31(13) . .
N1 Ni2 O2 90.76(15) . .
O1 Ni2 O2 61.78(11) . .
O5 Ni2 O2 98.49(12) 1_645 .
O6 Ni2 O2 87.03(13) 1_645 .
N5 Ni2 C16 98.24(14) . 1_645
N1 Ni2 C16 133.54(16) . 1_645
O1 Ni2 C16 125.74(14) . 1_645
O5 Ni2 C16 31.21(13) 1_645 1_645
O6 Ni2 C16 30.67(13) 1_645 1_645
O2 Ni2 C16 92.77(13) . 1_645
O2 C1 O1 121.2(4) . .
O2 C1 C2 119.7(4) . .
O1 C1 C2 119.1(4) . .
C7 C2 C3 119.7(4) . .
C7 C2 C1 120.4(4) . .
C3 C2 C1 119.8(4) . .
C4 C3 C2 120.2(4) . .
C4 C3 H3 119.9 . .
C2 C3 H3 119.9 . .
C3 C4 C5 119.4(4) . .
C3 C4 C9 119.7(4) . .
C5 C4 C9 120.9(4) . .
C6 C5 C4 121.0(4) . .
C6 C5 H5 119.5 . .
C4 C5 H5 119.5 . .
C5 C6 C7 118.9(4) . .
C5 C6 C8 121.8(4) . .
C7 C6 C8 119.2(4) . .
C2 C7 C6 120.8(4) . .
C2 C7 H7 119.6 . .
C6 C7 H7 119.6 . .
O4 C8 O3 126.1(4) . .
O4 C8 C6 118.3(4) . .
O3 C8 C6 115.6(4) . .
O7 C9 C4 108.0(3) . .
O7 C9 H9A 110.1 . .
C4 C9 H9A 110.1 . .
O7 C9 H9B 110.1 . .
C4 C9 H9B 110.1 . .
H9A C9 H9B 108.4 . .
C15 C10 C11 119.6(4) . .
C15 C10 H10 120.2 . .
C11 C10 H10 120.2 . .
C12 C11 C10 120.7(4) . .
C12 C11 H11 119.6 . .
C10 C11 H11 119.6 . .
C11 C12 C13 119.1(4) . .
C11 C12 H12 120.5 . .
C13 C12 H12 120.5 . .
C14 C13 C12 119.9(4) . .
C14 C13 C16 120.4(4) . .
C12 C13 C16 119.6(4) . .
C13 C14 C15 120.4(4) . .
C13 C14 H14 119.8 . .
C15 C14 H14 119.8 . .
O7 C15 C10 124.5(4) . .
O7 C15 C14 115.2(4) . .
C10 C15 C14 120.2(4) . .
O6 C16 O5 120.0(4) . .
O6 C16 C13 120.5(4) . .
O5 C16 C13 119.5(4) . .
O6 C16 Ni2 61.5(2) . 1_465
O5 C16 Ni2 58.5(2) . 1_465
C13 C16 Ni2 178.0(3) . 1_465
N3 C17 N4 112.9(4) . .
N3 C17 H17 123.5 . .
N4 C17 H17 123.5 . .
C19 C18 N3 109.9(5) . .
C19 C18 H18 125.0 . .
N3 C18 H18 125.0 . .
C18 C19 N4 105.8(4) . .
C18 C19 H19 127.1 . .
N4 C19 H19 127.1 . .
C21 C20 N4 117.8(5) . .
C21 C20 H20A 107.9 . .
N4 C20 H20A 107.9 . .
C21 C20 H20B 107.9 . .
N4 C20 H20B 107.9 . .
H20A C20 H20B 107.2 . .
C20 C21 C22 112.7(5) . .
C20 C21 H21A 109.1 . .
C22 C21 H21A 109.1 . .
C20 C21 H21B 109.1 . .
C22 C21 H21B 109.1 . .
H21A C21 H21B 107.8 . .
C23 C22 C21 115.4(5) . .
C23 C22 H22A 108.4 . .
C21 C22 H22A 108.4 . .
C23 C22 H22B 108.4 . .
C21 C22 H22B 108.4 . .
H22A C22 H22B 107.5 . .
N2 C23 C22 111.7(5) . .
N2 C23 H23A 109.3 . .
C22 C23 H23A 109.3 . .
N2 C23 H23B 109.3 . .
C22 C23 H23B 109.3 . .
H23A C23 H23B 107.9 . .
N1 C24 N2 112.8(5) . .
N1 C24 H24 123.6 . .
N2 C24 H24 123.6 . .
N2 C25 C26 108.2(5) . .
N2 C25 H25 125.9 . .
C26 C25 H25 125.9 . .
C25 C26 N1 107.7(6) . .
C25 C26 H26 126.2 . .
N1 C26 H26 126.2 . .
N5 C27 N6 111.7(4) . .
N5 C27 H27 124.2 . .
N6 C27 H27 124.2 . .
C29 C28 N5 107.8(4) . .
C29 C28 H28 126.1 . .
N5 C28 H28 126.1 . .
C28 C29 N6 107.1(4) . .
C28 C29 H29 126.5 . .
N6 C29 H29 126.5 . .
N6 C30 C31 110.7(5) . .
N6 C30 H30A 109.5 . .
C31 C30 H30A 109.5 . .
N6 C30 H30B 109.5 . .
C31 C30 H30B 109.5 . .
H30A C30 H30B 108.1 . .
C30 C31 C31 111.7(7) . 2_466
C30 C31 H31A 109.3 . .
C31 C31 H31A 109.3 2_466 .
C30 C31 H31B 109.3 . .
C31 C31 H31B 109.3 2_466 .
H31A C31 H31B 107.9 . .
C24 N1 C26 106.2(5) . .
C24 N1 Ni2 124.8(4) . .
C26 N1 Ni2 128.9(4) . .
C25 N2 C24 105.2(5) . .
C25 N2 C23 128.6(6) . .
C24 N2 C23 126.2(6) . .
C17 N3 C18 104.7(4) . .
C17 N3 Ni1 126.8(3) . .
C18 N3 Ni1 127.7(3) . .
C17 N4 C19 106.7(4) . .
C17 N4 C20 126.4(5) . .
C19 N4 C20 125.3(4) . .
C27 N5 C28 106.4(4) . .
C27 N5 Ni2 121.9(3) . .
C28 N5 Ni2 131.2(3) . .
C27 N6 C29 107.0(4) . .
C27 N6 C30 125.3(5) . .
C29 N6 C30 127.6(5) . .
C1 O1 Ni2 90.6(3) . .
C1 O2 Ni2 86.1(2) . .
C8 O3 Ni1 129.4(3) . .
C16 O5 Ni2 90.3(2) . 1_465
C16 O6 Ni2 87.8(3) . 1_465
C15 O7 C9 117.6(3) . .
Ni1 O1W H1B 134(3) . .
Ni1 O1W H1A 105(3) . .
H1B O1W H1A 114.7(18) . .
H2A O2W H2B 114.4(19) . .

loop_
_geom_bond_atom_site_label_1
_geom_bond_atom_site_label_2
_geom_bond_distance
_geom_bond_site_symmetry_2
Ni1 O3 2.045(3) 2_675
Ni1 O3 2.045(3) .
Ni1 N3 2.083(3) 2_675
Ni1 N3 2.083(3) .
Ni1 O1W 2.100(3) 2_675
Ni1 O1W 2.100(3) .
Ni2 N5 2.008(3) .
Ni2 N1 2.029(4) .
Ni2 O1 2.072(3) .
Ni2 O5 2.086(3) 1_645
Ni2 O6 2.151(3) 1_645
Ni2 O2 2.174(3) .
Ni2 C16 2.446(4) 1_645
C1 O2 1.249(5) .
C1 O1 1.256(5) .
C1 C2 1.492(6) .
C2 C7 1.377(6) .
C2 C3 1.396(6) .
C3 C4 1.382(6) .
C3 H3 0.9300 .
C4 C5 1.390(5) .
C4 C9 1.499(6) .
C5 C6 1.385(6) .
C5 H5 0.9300 .
C6 C7 1.391(6) .
C6 C8 1.507(5) .
C7 H7 0.9300 .
C8 O4 1.247(5) .
C8 O3 1.261(5) .
C9 O7 1.418(5) .
C9 H9A 0.9700 .
C9 H9B 0.9700 .
C10 C15 1.369(6) .
C10 C11 1.400(6) .
C10 H10 0.9300 .
C11 C12 1.380(7) .
C11 H11 0.9300 .
C12 C13 1.397(6) .
C12 H12 0.9300 .
C13 C14 1.383(6) .
C13 C16 1.489(6) .
C14 C15 1.385(6) .
C14 H14 0.9300 .
C15 O7 1.363(5) .
C16 O6 1.249(5) .
C16 O5 1.268(5) .
C16 Ni2 2.446(4) 1_465
C17 N3 1.289(6) .
C17 N4 1.327(6) .
C17 H17 0.9300 .
C18 C19 1.346(7) .
C18 N3 1.366(6) .
C18 H18 0.9300 .
C19 N4 1.357(7) .
C19 H19 0.9300 .
C20 C21 1.411(8) .
C20 N4 1.469(7) .
C20 H20A 0.9700 .
C20 H20B 0.9700 .
C21 C22 1.524(8) .
C21 H21A 0.9700 .
C21 H21B 0.9700 .
C22 C23 1.500(8) .
C22 H22A 0.9700 .
C22 H22B 0.9700 .
C23 N2 1.465(7) .
C23 H23A 0.9700 .
C23 H23B 0.9700 .
C24 N1 1.282(6) .
C24 N2 1.341(7) .
C24 H24 0.9300 .
C25 N2 1.339(8) .
C25 C26 1.355(8) .
C25 H25 0.9300 .
C26 N1 1.359(7) .
C26 H26 0.9300 .
C27 N5 1.310(6) .
C27 N6 1.333(6) .
C27 H27 0.9300 .
C28 C29 1.363(7) .
C28 N5 1.382(6) .
C28 H28 0.9300 .
C29 N6 1.364(7) .
C29 H29 0.9300 .
C30 N6 1.460(7) .
C30 C31 1.484(8) .
C30 H30A 0.9700 .
C30 H30B 0.9700 .
C31 C31 1.520(11) 2_466
C31 H31A 0.9700 .
C31 H31B 0.9700 .
O5 Ni2 2.086(3) 1_465
O6 Ni2 2.151(3) 1_465
O1W H1B 0.888(10) .
O1W H1A 0.889(10) .
O2W H2A 0.891(10) .
O2W H2B 0.891(10) .

loop_
_geom_torsion_atom_site_label_1
_geom_torsion_atom_site_label_2
_geom_torsion_atom_site_label_3
_geom_torsion_atom_site_label_4
_geom_torsion
_geom_torsion_site_symmetry_1
_geom_torsion_site_symmetry_2
_geom_torsion_site_symmetry_3
_geom_torsion_site_symmetry_4
O2 C1 C2 C7 23.4(6) . . . .
O1 C1 C2 C7 -158.9(4) . . . .
O2 C1 C2 C3 -154.8(4) . . . .
O1 C1 C2 C3 22.9(6) . . . .
C7 C2 C3 C4 -1.2(6) . . . .
C1 C2 C3 C4 177.1(3) . . . .
C2 C3 C4 C5 1.9(5) . . . .
C2 C3 C4 C9 -179.8(3) . . . .
C3 C4 C5 C6 -1.1(5) . . . .
C9 C4 C5 C6 -179.4(3) . . . .
C4 C5 C6 C7 -0.5(6) . . . .
C4 C5 C6 C8 176.8(3) . . . .
C3 C2 C7 C6 -0.4(6) . . . .
C1 C2 C7 C6 -178.6(4) . . . .
C5 C6 C7 C2 1.2(6) . . . .
C8 C6 C7 C2 -176.1(4) . . . .
C5 C6 C8 O4 -11.3(6) . . . .
C7 C6 C8 O4 165.9(4) . . . .
C5 C6 C8 O3 169.6(4) . . . .
C7 C6 C8 O3 -13.1(5) . . . .
C3 C4 C9 O7 -97.5(4) . . . .
C5 C4 C9 O7 80.8(4) . . . .
C15 C10 C11 C12 -1.3(8) . . . .
C10 C11 C12 C13 2.3(8) . . . .
C11 C12 C13 C14 -1.7(7) . . . .
C11 C12 C13 C16 179.2(4) . . . .
C12 C13 C14 C15 0.1(7) . . . .
C16 C13 C14 C15 179.2(4) . . . .
C11 C10 C15 O7 178.0(5) . . . .
C11 C10 C15 C14 -0.3(7) . . . .
C13 C14 C15 O7 -177.5(4) . . . .
C13 C14 C15 C10 0.9(7) . . . .
C14 C13 C16 O6 -164.9(4) . . . .
C12 C13 C16 O6 14.2(6) . . . .
C14 C13 C16 O5 16.6(6) . . . .
C12 C13 C16 O5 -164.3(4) . . . .
C14 C13 C16 Ni2 19(9) . . . 1_465
C12 C13 C16 Ni2 -162(9) . . . 1_465
N3 C18 C19 N4 0.5(6) . . . .
N4 C20 C21 C22 -173.0(6) . . . .
C20 C21 C22 C23 -169.5(6) . . . .
C21 C22 C23 N2 -66.1(8) . . . .
N2 C25 C26 N1 0.1(7) . . . .
N5 C28 C29 N6 0.0(6) . . . .
N6 C30 C31 C31 -179.0(7) . . . 2_466
N2 C24 N1 C26 -0.7(7) . . . .
N2 C24 N1 Ni2 175.4(3) . . . .
C25 C26 N1 C24 0.4(7) . . . .
C25 C26 N1 Ni2 -175.5(4) . . . .
N5 Ni2 N1 C24 83.7(5) . . . .
O1 Ni2 N1 C24 -12.8(5) . . . .
O5 Ni2 N1 C24 -173.4(4) 1_645 . . .
O6 Ni2 N1 C24 -156.5(5) 1_645 . . .
O2 Ni2 N1 C24 -74.5(5) . . . .
C16 Ni2 N1 C24 -169.1(4) 1_645 . . .
N5 Ni2 N1 C26 -101.1(5) . . . .
O1 Ni2 N1 C26 162.3(4) . . . .
O5 Ni2 N1 C26 1.8(5) 1_645 . . .
O6 Ni2 N1 C26 18.6(8) 1_645 . . .
O2 Ni2 N1 C26 100.6(5) . . . .
C16 Ni2 N1 C26 6.1(5) 1_645 . . .
C26 C25 N2 C24 -0.5(7) . . . .
C26 C25 N2 C23 179.3(5) . . . .
N1 C24 N2 C25 0.7(7) . . . .
N1 C24 N2 C23 -179.1(5) . . . .
C22 C23 N2 C25 -73.3(8) . . . .
C22 C23 N2 C24 106.5(7) . . . .
N4 C17 N3 C18 0.7(6) . . . .
N4 C17 N3 Ni1 -170.2(3) . . . .
C19 C18 N3 C17 -0.7(6) . . . .
C19 C18 N3 Ni1 170.0(4) . . . .
O3 Ni1 N3 C17 111.8(4) 2_675 . . .
O3 Ni1 N3 C17 -68.2(4) . . . .
N3 Ni1 N3 C17 52(100) 2_675 . . .
O1W Ni1 N3 C17 -159.3(4) 2_675 . . .
O1W Ni1 N3 C17 20.7(4) . . . .
O3 Ni1 N3 C18 -56.9(4) 2_675 . . .
O3 Ni1 N3 C18 123.1(4) . . . .
N3 Ni1 N3 C18 -117(100) 2_675 . . .
O1W Ni1 N3 C18 31.9(4) 2_675 . . .
O1W Ni1 N3 C18 -148.1(4) . . . .
N3 C17 N4 C19 -0.4(7) . . . .
N3 C17 N4 C20 165.5(6) . . . .
C18 C19 N4 C17 -0.1(6) . . . .
C18 C19 N4 C20 -166.1(6) . . . .
C21 C20 N4 C17 54.5(11) . . . .
C21 C20 N4 C19 -142.1(7) . . . .
N6 C27 N5 C28 0.1(5) . . . .
N6 C27 N5 Ni2 172.8(3) . . . .
C29 C28 N5 C27 -0.1(5) . . . .
C29 C28 N5 Ni2 -171.8(3) . . . .
N1 Ni2 N5 C27 -119.7(4) . . . .
O1 Ni2 N5 C27 -22.8(4) . . . .
O5 Ni2 N5 C27 136.2(3) 1_645 . . .
O6 Ni2 N5 C27 74.4(3) 1_645 . . .
O2 Ni2 N5 C27 -13.5(6) . . . .
C16 Ni2 N5 C27 104.7(3) 1_645 . . .
N1 Ni2 N5 C28 50.9(4) . . . .
O1 Ni2 N5 C28 147.8(4) . . . .
O5 Ni2 N5 C28 -53.2(4) 1_645 . . .
O6 Ni2 N5 C28 -115.0(4) 1_645 . . .
O2 Ni2 N5 C28 157.1(4) . . . .
C16 Ni2 N5 C28 -84.7(4) 1_645 . . .
N5 C27 N6 C29 -0.1(6) . . . .
N5 C27 N6 C30 -178.4(5) . . . .
C28 C29 N6 C27 0.1(6) . . . .
C28 C29 N6 C30 178.3(5) . . . .
C31 C30 N6 C27 72.3(8) . . . .
C31 C30 N6 C29 -105.7(7) . . . .
O2 C1 O1 Ni2 6.1(4) . . . .
C2 C1 O1 Ni2 -171.5(3) . . . .
N5 Ni2 O1 C1 172.6(3) . . . .
N1 Ni2 O1 C1 -90.9(3) . . . .
O5 Ni2 O1 C1 43.4(4) 1_645 . . .
O6 Ni2 O1 C1 79.5(3) 1_645 . . .
O2 Ni2 O1 C1 -3.4(2) . . . .
C16 Ni2 O1 C1 68.0(3) 1_645 . . .
O1 C1 O2 Ni2 -5.8(4) . . . .
C2 C1 O2 Ni2 171.8(4) . . . .
N5 Ni2 O2 C1 -7.0(5) . . . .
N1 Ni2 O2 C1 100.1(3) . . . .
O1 Ni2 O2 C1 3.4(2) . . . .
O5 Ni2 O2 C1 -157.0(3) 1_645 . . .
O6 Ni2 O2 C1 -96.0(3) 1_645 . . .
C16 Ni2 O2 C1 -126.2(3) 1_645 . . .
O4 C8 O3 Ni1 -31.6(6) . . . .
C6 C8 O3 Ni1 147.4(3) . . . .
O3 Ni1 O3 C8 -174(100) 2_675 . . .
N3 Ni1 O3 C8 111.4(4) 2_675 . . .
N3 Ni1 O3 C8 -68.6(4) . . . .
O1W Ni1 O3 C8 19.6(4) 2_675 . . .
O1W Ni1 O3 C8 -160.4(4) . . . .
O6 C16 O5 Ni2 1.3(4) . . . 1_465
C13 C16 O5 Ni2 179.9(3) . . . 1_465
O5 C16 O6 Ni2 -1.3(4) . . . 1_465
C13 C16 O6 Ni2 -179.8(4) . . . 1_465
C10 C15 O7 C9 2.0(6) . . . .
C14 C15 O7 C9 -179.6(4) . . . .
C4 C9 O7 C15 178.6(3) . . . .
